data_4316366
loop_
_publ_author_name
'St\'ephanie Durot'
'Laila H. Hossain'
'Sylvain Hamman'
'H\'el\`ene Jamet'
'Maylis Orio'
'Isabelle Gautier-Luneau'
'Dominique Luneau'
'Christian Philouze'
'Jean-Louis Pierre'
'Catherine Belle'

_publ_contact_author_email ' catherine.belle@ujf-grenoble.fr'
_publ_contact_author_name ' Belle Catherine'
_publ_section_title
;
 Separation of Geometric Isomers of a Dicopper Complex by Using a
 19F-Labeled Ligand: Dynamics, Structures, and DFT Calculations
;
_journal_name_full 'Inorganic Chemistry'
_journal_page_first 7832
_journal_page_last 7840
_journal_paper_doi 10.1021/ic1006567
_journal_volume 49
_journal_year 2010
_chemical_formula_sum 'C33 H34 Cl2 Cu2 F2 N6 O11'
_chemical_formula_weight 926.66
_space_group_IT_number 14
_symmetry_cell_setting monoclinic
_symmetry_Int_Tables_number 14
_symmetry_space_group_name_Hall '-P 2ybc'
_symmetry_space_group_name_H-M 'P 1 21/c 1'
_audit_creation_date 2010-07-15
_audit_creation_method 'by teXsan v1.8'
_audit_update_record
;
?
;
_cell_angle_alpha 90
_cell_angle_beta 104.41(2)
_cell_angle_gamma 90
_cell_formula_units_Z 4
_cell_length_a 14.993(7)
_cell_length_b 10.576(3)
_cell_length_c 23.356(6)
_cell_measurement_reflns_used 0
_cell_measurement_temperature 150.0
_cell_measurement_theta_max 0.0
_cell_measurement_theta_min 0.0
_cell_volume 3587(2)
_computing_cell_refinement 'Enraf-Nonius Kappa CCD'
_computing_data_collection 'Enraf-Nonius Kappa CCD'
_computing_data_reduction 'teXsan (MSC, 1992-1997)'
_computing_publication_material 'teXsan (MSC, 1992-1997)'
_computing_structure_refinement 'teXsan (MSC, 1992-1997)'
_computing_structure_solution 'SIR 92'
_diffrn_ambient_temperature 150.0
_diffrn_measured_fraction_theta_full 1.0
_diffrn_measured_fraction_theta_max 1.0
_diffrn_measurement_device_type 'Bruker-Enraf-Nonius kappaCCD'
_diffrn_measurement_method 'phi and omega scans'
_diffrn_orient_matrix_UB_11 0.00000
_diffrn_orient_matrix_UB_12 0.00000
_diffrn_orient_matrix_UB_13 0.00000
_diffrn_orient_matrix_UB_21 0.00000
_diffrn_orient_matrix_UB_22 0.00000
_diffrn_orient_matrix_UB_23 0.00000
_diffrn_orient_matrix_UB_31 0.00000
_diffrn_orient_matrix_UB_32 0.00000
_diffrn_orient_matrix_UB_33 0.00000
_diffrn_radiation_detector CCD
_diffrn_radiation_monochromator graphite
_diffrn_radiation_source 'X-ray tube'
_diffrn_radiation_type 'Mo K\a'
_diffrn_radiation_wavelength 0.71073
_diffrn_reflns_av_R_equivalents 0.05942
_diffrn_reflns_av_sigmaI/netI 0.120
_diffrn_reflns_limit_h_max 21
_diffrn_reflns_limit_h_min -21
_diffrn_reflns_limit_k_max 14
_diffrn_reflns_limit_k_min -14
_diffrn_reflns_limit_l_max 32
_diffrn_reflns_limit_l_min -32
_diffrn_reflns_number 69124
_diffrn_reflns_reduction_process 'Lp corrections applied'
_diffrn_reflns_theta_full 30.0
_diffrn_reflns_theta_max 30.0
_diffrn_reflns_theta_min 1.40
_diffrn_standards_decay_% 0.00
_diffrn_standards_interval_count 0
_diffrn_standards_number 0
_exptl_absorpt_coefficient_mu 1.415
_exptl_absorpt_correction_T_max 0.754
_exptl_absorpt_correction_T_min 0.677
_exptl_absorpt_correction_type multi-scan
_exptl_crystal_colour brownish
_exptl_crystal_density_diffrn 1.716
_exptl_crystal_density_meas ?
_exptl_crystal_description block
_exptl_crystal_F_000 1888.00
_exptl_crystal_size_max 0.25
_exptl_crystal_size_mid 0.24
_exptl_crystal_size_min 0.20
_refine_diff_density_max 1.03
_refine_diff_density_min -0.93
_refine_ls_extinction_method none
_refine_ls_goodness_of_fit_all 1.012
_refine_ls_goodness_of_fit_ref 1.012
_refine_ls_hydrogen_treatment noref
_refine_ls_matrix_type full
_refine_ls_number_constraints 0
_refine_ls_number_parameters 505
_refine_ls_number_reflns 6355
_refine_ls_number_restraints 0
_refine_ls_R_factor_all 0.0392
_refine_ls_R_factor_gt 0.0392
_refine_ls_shift/su_max 0.0240
_refine_ls_shift/su_mean 0.0010
_refine_ls_structure_factor_coef F
_refine_ls_weighting_details 'w = 1/[\?^2^(Fo) + 0.00090|Fo|^2^]'
_refine_ls_weighting_scheme sigma
_refine_ls_wR_factor_all 0.0475
_refine_ls_wR_factor_ref 0.0475
_reflns_number_gt 6355
_reflns_number_total 10990
_reflns_threshold_expression I>2.00\?(I)
_cod_data_source_file ic1006567_si_002_1.cif
_cod_data_source_block Sans_THF
_cod_depositor_comments
;
 Changing the values of the '_atom_site_label' and related data items
 (e. g. '_atom_site_aniso_label') to match each other in order to relate
 data from different loops.

 Antanas Vaitkus,
 2017-03-03

The following automatic conversions were performed:

'_exptl_crystal_density_meas' value 'not measured' was changed to '?'
- the value is perceived as not measured.

Automatic conversion script
Id: cif_fix_values 3008 2015-01-20 13:52:24Z robertas 

The following automatic conversions were performed:
data name '_geom_bond_atom_site_label_D' replaced with
'_geom_hbond_atom_site_label_D' as specified in the replacement file
'/home/antanas/src/cod-tools/trunk/data/replacement-values/replacement_tags.lst'.

data
name '_geom_bond_atom_site_label_H' replaced with
'_geom_hbond_atom_site_label_H' as specified in the replacement file
'/home/antanas/src/cod-tools/trunk/data/replacement-values/replacement_tags.lst'.

data
name '_geom_contact_atom_site_label_a' replaced with
'_geom_hbond_atom_site_label_A' as specified in the replacement file
'/home/antanas/src/cod-tools/trunk/data/replacement-values/replacement_tags.lst'.

data
name '_geom_bond_distance_DH' replaced with '_geom_hbond_distance_DH'
as specified in the replacement file
'/home/antanas/src/cod-tools/trunk/data/replacement-values/replacement_tags.lst'.

data
name '_geom_contact_distance_HA' replaced with
'_geom_hbond_distance_HA' as specified in the replacement file
'/home/antanas/src/cod-tools/trunk/data/replacement-values/replacement_tags.lst'.

data
name '_geom_contact_distance_DA' replaced with
'_geom_hbond_distance_DA' as specified in the replacement file
'/home/antanas/src/cod-tools/trunk/data/replacement-values/replacement_tags.lst'.

data
name '_geom_angle_DHA' replaced with '_geom_hbond_angle_DHA' as
specified in the replacement file
'/home/antanas/src/cod-tools/trunk/data/replacement-values/replacement_tags.lst'.

data
name '_geom_contact_site_symmetry_A' replaced with
'_geom_hbond_site_symmetry_A' as specified in the replacement file
'/home/antanas/src/cod-tools/trunk/data/replacement-values/replacement_tags.lst'.

Automatic conversion script
Id: cif_correct_tags 5005 2017-03-03 11:38:54Z antanas 
;
_cod_original_sg_symbol_H-M 'P 21/c '
_cod_original_formula_sum 'C33 H34 Cl2 Cu2 F2 N6 O11 '
_cod_database_code 4316366

loop_
_symmetry_equiv_pos_as_xyz
'   +x,   +y,   +z'
'   -x,1/2+y,1/2-z'
'   -x,   -y,   -z'
'   +x,1/2-y,1/2+z'

loop_
_atom_site_label
_atom_site_fract_x
_atom_site_fract_y
_atom_site_fract_z
_atom_site_U_iso_or_equiv
_atom_site_occupancy
_atom_site_refinement_flags
_atom_site_adp_type
_atom_site_calc_flag
_atom_site_calc_attached_atom
Cu1 0.18187(2) 0.13930(3) 0.40598(1) 0.01485(7) 1.000 . Uani d ?
Cu2 0.21312(2) 0.16779(3) 0.53741(1) 0.01471(7) 1.000 . Uani d ?
Cl1 0.08048(6) 0.2695(1) 0.65310(3) 0.0410(2) 1.000 . Uani d ?
Cl2 0.40081(4) -0.21941(7) 0.26301(3) 0.0224(2) 1.000 . Uani d ?
F1 0.1994(1) 0.4589(2) 0.37887(8) 0.0371(5) 1.000 . Uani d ?
F2 0.0559(1) -0.0187(2) 0.45606(7) 0.0356(5) 1.000 . Uani d ?
O1 0.2828(1) 0.0993(2) 0.47255(7) 0.0156(4) 1.000 . Uani d ?
O2 0.1301(1) 0.2234(2) 0.46481(7) 0.0191(4) 1.000 . Uani d ?
O3 0.0430(2) 0.4708(2) 0.4549(1) 0.0498(7) 1.000 . Uani d ?
O4 0.0910(3) 0.3979(3) 0.6443(1) 0.090(1) 1.000 . Uani d ?
O5 0.1081(2) 0.2003(3) 0.6079(1) 0.0511(7) 1.000 . Uani d ?
O6 0.1362(2) 0.2367(3) 0.7094(1) 0.0541(8) 1.000 . Uani d ?
O7 -0.0138(2) 0.2401(4) 0.6509(1) 0.085(1) 1.000 . Uani d ?
O8 0.4484(2) -0.1028(2) 0.26204(9) 0.0356(6) 1.000 . Uani d ?
O9 0.4312(2) -0.3104(3) 0.2275(1) 0.0596(8) 1.000 . Uani d ?
O10 0.3035(2) -0.2020(3) 0.2427(1) 0.0585(8) 1.000 . Uani d ?
O11 0.4221(2) -0.2630(2) 0.3226(1) 0.0477(7) 1.000 . Uani d ?
N1 0.2338(1) 0.0187(2) 0.35383(8) 0.0176(5) 1.000 . Uani d ?
N2 0.3129(1) 0.1059(2) 0.60686(8) 0.0142(5) 1.000 . Uani d ?
N3 0.2597(1) 0.2748(2) 0.36026(9) 0.0194(5) 1.000 . Uani d ?
N4 0.0677(1) 0.1316(2) 0.34198(9) 0.0209(5) 1.000 . Uani d ?
N5 0.2753(1) 0.3345(2) 0.56155(9) 0.0183(5) 1.000 . Uani d ?
N6 0.1649(1) -0.0176(2) 0.54163(8) 0.0171(5) 1.000 . Uani d ?
C1 0.3299(2) -0.0086(2) 0.4841(1) 0.0135(5) 1.000 . Uani d ?
C2 0.3235(2) -0.1053(3) 0.4425(1) 0.0155(6) 1.000 . Uani d ?
C3 0.3857(2) -0.2058(3) 0.4546(1) 0.0180(6) 1.000 . Uani d ?
C4 0.4501(2) -0.2175(3) 0.5085(1) 0.0170(6) 1.000 . Uani d ?
C5 0.4476(2) -0.1280(3) 0.5517(1) 0.0173(6) 1.000 . Uani d ?
C6 0.3902(2) -0.0244(2) 0.5405(1) 0.0147(6) 1.000 . Uani d ?
C7 0.5219(2) -0.3200(3) 0.5191(1) 0.0262(7) 1.000 . Uani d ?
C8 0.2501(2) -0.1066(3) 0.3847(1) 0.0175(6) 1.000 . Uani d ?
C9 0.3984(2) 0.0782(3) 0.5866(1) 0.0172(6) 1.000 . Uani d ?
C10 0.3215(2) 0.0691(3) 0.3452(1) 0.0220(7) 1.000 . Uani d ?
C11 0.3182(2) 0.2102(3) 0.3358(1) 0.0182(6) 1.000 . Uani d ?
C12 0.3765(2) 0.2697(3) 0.3072(1) 0.0244(7) 1.000 . Uani d ?
C13 0.3756(2) 0.3991(3) 0.3041(1) 0.0275(7) 1.000 . Uani d ?
C14 0.3157(2) 0.4676(3) 0.3287(1) 0.0275(7) 1.000 . Uani d ?
C15 0.2603(2) 0.3978(3) 0.3552(1) 0.0238(7) 1.000 . Uani d ?
C16 0.1642(2) 0.0048(3) 0.2961(1) 0.0283(7) 1.000 . Uani d ?
C17 0.0715(2) 0.0548(3) 0.2974(1) 0.0221(7) 1.000 . Uani d ?
C18 -0.0055(2) 0.0312(4) 0.2521(1) 0.0380(9) 1.000 . Uani d ?
C19 -0.0861(2) 0.0900(5) 0.2521(1) 0.049(1) 1.000 . Uani d ?
C20 -0.0902(2) 0.1716(4) 0.2972(1) 0.047(1) 1.000 . Uani d ?
C21 -0.0120(2) 0.1884(4) 0.3417(1) 0.0347(8) 1.000 . Uani d ?
C22 0.3335(2) 0.2135(3) 0.6493(1) 0.0192(6) 1.000 . Uani d ?
C23 0.3320(2) 0.3346(3) 0.6161(1) 0.0189(6) 1.000 . Uani d ?
C24 0.3821(2) 0.4400(3) 0.6395(1) 0.0262(7) 1.000 . Uani d ?
C25 0.3751(2) 0.5472(3) 0.6057(1) 0.0324(8) 1.000 . Uani d ?
C26 0.3193(2) 0.5459(3) 0.5493(1) 0.0307(8) 1.000 . Uani d ?
C27 0.2698(2) 0.4394(3) 0.5286(1) 0.0250(7) 1.000 . Uani d ?
C28 0.2804(2) -0.0046(3) 0.6341(1) 0.0202(6) 1.000 . Uani d ?
C29 0.2158(2) -0.0834(3) 0.5881(1) 0.0169(6) 1.000 . Uani d ?
C30 0.2062(2) -0.2105(3) 0.5948(1) 0.0222(7) 1.000 . Uani d ?
C31 0.1413(2) -0.2753(3) 0.5524(1) 0.0271(7) 1.000 . Uani d ?
C32 0.0883(2) -0.2102(3) 0.5043(1) 0.0243(7) 1.000 . Uani d ?
C33 0.1045(2) -0.0841(3) 0.5021(1) 0.0214(6) 1.000 . Uani d ?
H1 0.1130 0.3047 0.4597 0.030 1.000 . Uiso c ?
H2 0.3839 -0.2681 0.4250 0.022 1.000 . Uiso c ?
H3 0.4868 -0.1386 0.5902 0.021 1.000 . Uiso c ?
H4 0.5598 -0.3129 0.5582 0.031 1.000 . Uiso c ?
H5 0.4926 -0.4003 0.5142 0.031 1.000 . Uiso c ?
H6 0.5588 -0.3115 0.4916 0.031 1.000 . Uiso c ?
H7 0.2682 -0.1654 0.3590 0.021 1.000 . Uiso c ?
H8 0.1939 -0.1335 0.3927 0.021 1.000 . Uiso c ?
H9 0.4453 0.0537 0.6202 0.021 1.000 . Uiso c ?
H10 0.4163 0.1539 0.5706 0.021 1.000 . Uiso c ?
H11 0.3693 0.0501 0.3793 0.026 1.000 . Uiso c ?
H12 0.3342 0.0295 0.3116 0.026 1.000 . Uiso c ?
H13 0.4166 0.2219 0.2899 0.029 1.000 . Uiso c ?
H14 0.4161 0.4418 0.2852 0.033 1.000 . Uiso c ?
H15 0.3131 0.5573 0.3272 0.033 1.000 . Uiso c ?
H16 0.1584 -0.0824 0.2861 0.034 1.000 . Uiso c ?
H17 0.1854 0.0496 0.2667 0.034 1.000 . Uiso c ?
H18 -0.0021 -0.0256 0.2212 0.046 1.000 . Uiso c ?
H19 -0.1394 0.0748 0.2211 0.059 1.000 . Uiso c ?
H20 -0.1456 0.2150 0.2975 0.056 1.000 . Uiso c ?
H21 -0.0145 0.2427 0.3736 0.042 1.000 . Uiso c ?
H22 0.3926 0.2020 0.6753 0.023 1.000 . Uiso c ?
H23 0.2884 0.2167 0.6715 0.023 1.000 . Uiso c ?
H24 0.4209 0.4383 0.6785 0.031 1.000 . Uiso c ?
H25 0.4083 0.6214 0.6210 0.039 1.000 . Uiso c ?
H26 0.3151 0.6184 0.5247 0.037 1.000 . Uiso c ?
H27 0.2303 0.4399 0.4899 0.030 1.000 . Uiso c ?
H28 0.3318 -0.0547 0.6531 0.024 1.000 . Uiso c ?
H29 0.2490 0.0235 0.6624 0.024 1.000 . Uiso c ?
H30 0.2433 -0.2537 0.6279 0.027 1.000 . Uiso c ?
H31 0.1331 -0.3637 0.5562 0.033 1.000 . Uiso c ?
H32 0.0430 -0.2515 0.4745 0.029 1.000 . Uiso c ?
H33 0.0263 0.4991 0.4151 0.060 1.000 . Uiso c ?
H34 0.0827 0.5331 0.4784 0.060 1.000 . Uiso c ?

loop_
_atom_site_aniso_label
_atom_site_aniso_U_11
_atom_site_aniso_U_22
_atom_site_aniso_U_33
_atom_site_aniso_U_12
_atom_site_aniso_U_13
_atom_site_aniso_U_23
Cu1 0.0133(1) 0.0189(2) 0.0112(1) 0.0023(1) 0.0009(1) -0.0006(1)
Cu2 0.0139(1) 0.0166(2) 0.0121(1) 0.0007(1) 0.0003(1) -0.0019(1)
Cl1 0.0328(4) 0.0604(6) 0.0275(3) 0.0098(4) 0.0028(3) -0.0131(4)
Cl2 0.0173(3) 0.0299(4) 0.0204(3) -0.0041(3) 0.0052(2) -0.0054(3)
F1 0.047(1) 0.027(1) 0.0448(9) 0.0110(9) 0.0261(8) 0.0074(8)
F2 0.0334(9) 0.036(1) 0.0303(8) -0.0080(8) -0.0053(7) 0.0040(8)
O1 0.0159(8) 0.0171(9) 0.0126(7) 0.0052(7) 0.0008(7) -0.0001(7)
O2 0.0188(9) 0.022(1) 0.0154(8) 0.0052(8) 0.0014(7) -0.0001(7)
O3 0.042(1) 0.035(1) 0.070(2) 0.001(1) 0.007(1) 0.004(1)
O4 0.155(4) 0.055(2) 0.060(2) 0.007(2) 0.030(2) 0.004(2)
O5 0.029(1) 0.085(2) 0.040(1) 0.001(1) 0.011(1) -0.030(1)
O6 0.054(2) 0.070(2) 0.031(1) 0.008(2) -0.003(1) -0.006(1)
O7 0.032(1) 0.150(3) 0.073(2) 0.002(2) 0.013(1) -0.054(2)
O8 0.037(1) 0.026(1) 0.043(1) -0.004(1) 0.009(1) 0.010(1)
O9 0.046(1) 0.070(2) 0.074(1) -0.022(1) 0.035(1) -0.054(1)
O10 0.015(1) 0.094(2) 0.061(2) 0.001(1) -0.002(1) -0.016(2)
O11 0.059(2) 0.048(2) 0.034(1) -0.015(1) 0.006(1) 0.016(1)
N1 0.019(1) 0.020(1) 0.0123(9) 0.0035(9) 0.0013(8) 0.0014(8)
N2 0.016(1) 0.015(1) 0.0108(9) -0.0020(8) 0.0027(8) -0.0046(8)
N3 0.019(1) 0.024(1) 0.0156(9) 0.004(1) 0.0061(8) 0.0038(9)
N4 0.014(1) 0.032(1) 0.0159(9) 0.000(1) 0.0020(8) 0.0016(9)
N5 0.019(1) 0.018(1) 0.0180(9) 0.0021(9) 0.0048(8) -0.0027(9)
N6 0.016(1) 0.022(1) 0.0145(9) -0.0016(9) 0.0063(8) -0.0029(9)
C1 0.013(1) 0.016(1) 0.013(1) 0.001(1) 0.0060(8) 0.0006(9)
C2 0.018(1) 0.017(1) 0.013(1) 0.000(1) 0.0050(9) 0.0001(9)
C3 0.021(1) 0.015(1) 0.018(1) 0.000(1) 0.005(1) -0.001(1)
C4 0.017(1) 0.014(1) 0.020(1) 0.000(1) 0.0057(9) 0.004(1)
C5 0.014(1) 0.020(1) 0.016(1) 0.001(1) 0.0021(9) 0.005(1)
C6 0.014(1) 0.015(1) 0.015(1) 0.000(1) 0.0033(9) 0.000(1)
C7 0.031(1) 0.021(1) 0.027(1) 0.009(1) 0.006(1) 0.001(1)
C8 0.021(1) 0.015(1) 0.014(1) 0.000(1) 0.001(1) -0.004(1)
C9 0.015(1) 0.020(1) 0.015(1) 0.001(1) 0.0005(9) -0.001(1)
C10 0.025(1) 0.026(2) 0.017(1) 0.007(1) 0.009(1) 0.003(1)
C11 0.017(1) 0.024(1) 0.013(1) 0.002(1) 0.0031(9) 0.004(1)
C12 0.021(1) 0.037(2) 0.016(1) 0.005(1) 0.005(1) 0.006(1)
C13 0.020(1) 0.038(2) 0.023(1) -0.006(1) 0.004(1) 0.010(1)
C14 0.027(1) 0.026(2) 0.028(1) -0.004(1) 0.005(1) 0.008(1)
C15 0.025(1) 0.026(2) 0.021(1) 0.005(1) 0.007(1) 0.005(1)
C16 0.034(2) 0.034(2) 0.013(1) 0.006(1) -0.003(1) -0.006(1)
C17 0.025(1) 0.027(2) 0.012(1) -0.005(1) 0.000(1) 0.003(1)
C18 0.034(2) 0.054(2) 0.022(1) -0.015(2) 0.001(1) -0.004(1)
C19 0.020(1) 0.095(3) 0.026(2) -0.016(2) -0.006(1) 0.001(2)
C20 0.017(1) 0.096(3) 0.026(1) 0.005(2) 0.003(1) 0.004(2)
C21 0.017(1) 0.063(2) 0.023(1) 0.006(1) 0.004(1) 0.002(1)
C22 0.021(1) 0.020(1) 0.014(1) 0.000(1) 0.000(1) -0.006(1)
C23 0.018(1) 0.020(1) 0.019(1) 0.001(1) 0.0044(9) -0.006(1)
C24 0.022(1) 0.024(2) 0.030(1) -0.001(1) 0.001(1) -0.011(1)
C25 0.026(1) 0.021(2) 0.050(2) -0.004(1) 0.010(1) -0.012(1)
C26 0.030(1) 0.020(2) 0.045(2) 0.002(1) 0.014(1) 0.001(1)
C27 0.026(1) 0.021(1) 0.029(1) 0.003(1) 0.009(1) -0.002(1)
C28 0.025(1) 0.022(1) 0.012(1) -0.002(1) 0.002(1) 0.001(1)
C29 0.016(1) 0.019(1) 0.017(1) 0.000(1) 0.0065(9) 0.000(1)
C30 0.024(1) 0.018(1) 0.026(1) 0.001(1) 0.009(1) 0.000(1)
C31 0.024(1) 0.020(1) 0.040(2) -0.004(1) 0.012(1) -0.003(1)
C32 0.021(1) 0.023(1) 0.028(1) -0.007(1) 0.004(1) -0.008(1)
C33 0.015(1) 0.031(2) 0.018(1) 0.000(1) 0.004(1) -0.002(1)

loop_
_atom_type_symbol
_atom_type_oxidation_number
_atom_type_number_in_cell
_atom_type_scat_dispersion_real
_atom_type_scat_dispersion_imag
_atom_type_scat_source
C 0 132 0.002 0.002
;International Tables for Crystallography
(1992, Vol. C, Tables 4.2.6.8 and 6.1.1.1)
;
N 0 24 0.004 0.003
;International Tables for Crystallography
(1992, Vol. C, Tables 4.2.6.8 and 6.1.1.1)
;
O 0 44 0.008 0.006
;International Tables for Crystallography
(1992, Vol. C, Tables 4.2.6.8 and 6.1.1.1)
;
Cu 0 8 0.263 1.266
;International Tables for Crystallography
(1992, Vol. C, Tables 4.2.6.8 and 6.1.1.1)
;
Cl 0 8 0.132 0.159
;International Tables for Crystallography
(1992, Vol. C, Tables 4.2.6.8 and 6.1.1.1)
;
F 0 8 0.014 0.010
;International Tables for Crystallography
(1992, Vol. C, Tables 4.2.6.8 and 6.1.1.1)
;
H 0 136 0.000 0.000
;International Tables for Crystallography
(1992, Vol. C, Table 6.1.1.2)
;

loop_
_geom_angle_atom_site_label_1
_geom_angle_atom_site_label_2
_geom_angle_atom_site_label_3
_geom_angle
_geom_angle_site_symmetry_1
_geom_angle_site_symmetry_2
_geom_angle_site_symmetry_3
_geom_angle_publ_flag
O1 Cu1 O2 84.37(7) . . . yes
O1 Cu1 N1 90.28(8) . . . yes
O1 Cu1 N3 97.19(8) . . . yes
O1 Cu1 N4 163.81(9) . . . yes
O2 Cu1 N1 168.36(9) . . . yes
O2 Cu1 N3 112.56(8) . . . yes
O2 Cu1 N4 97.48(9) . . . yes
N1 Cu1 N3 78.32(9) . . . yes
N1 Cu1 N4 84.84(9) . . . yes
N3 Cu1 N4 96.92(9) . . . yes
O1 Cu2 O2 78.77(7) . . . yes
O1 Cu2 O5 166.31(8) . . . yes
O1 Cu2 N2 93.64(8) . . . yes
O1 Cu2 N5 102.63(8) . . . yes
O1 Cu2 N6 87.27(8) . . . yes
O2 Cu2 O5 99.12(8) . . . yes
O2 Cu2 N2 172.13(8) . . . yes
O2 Cu2 N5 97.59(8) . . . yes
O2 Cu2 N6 99.87(8) . . . yes
O5 Cu2 N2 88.75(8) . . . yes
O5 Cu2 N5 91.05(9) . . . yes
O5 Cu2 N6 79.73(9) . . . yes
N2 Cu2 N5 81.95(9) . . . yes
N2 Cu2 N6 81.65(8) . . . yes
N5 Cu2 N6 161.33(8) . . . yes
O4 Cl1 O5 109.1(2) . . . yes
O4 Cl1 O6 108.4(2) . . . yes
O4 Cl1 O7 110.7(3) . . . yes
O5 Cl1 O6 110.4(2) . . . yes
O5 Cl1 O7 109.0(2) . . . yes
O6 Cl1 O7 109.2(2) . . . yes
O8 Cl2 O9 110.0(2) . . . yes
O8 Cl2 O10 110.9(2) . . . yes
O8 Cl2 O11 107.7(1) . . . yes
O9 Cl2 O10 110.1(2) . . . yes
O9 Cl2 O11 109.0(2) . . . yes
O10 Cl2 O11 109.1(2) . . . yes
Cu1 O1 Cu2 94.14(8) . . . yes
Cu1 O1 C1 128.4(1) . . . yes
Cu2 O1 C1 117.9(1) . . . yes
Cu1 O2 Cu2 101.39(9) . . . yes
Cu1 O2 H1 119.5 . . . no
Cu2 O2 H1 120.7 . . . no
H33 O3 H34 108.4 . . . no
Cu2 O5 Cl1 151.6(2) . . . yes
Cu1 N1 C8 107.8(1) . . . yes
Cu1 N1 C10 109.8(2) . . . yes
Cu1 N1 C16 108.4(2) . . . yes
C8 N1 C10 109.8(2) . . . yes
C8 N1 C16 110.0(2) . . . yes
C10 N1 C16 111.0(2) . . . yes
Cu2 N2 C9 109.2(1) . . . yes
Cu2 N2 C22 106.0(2) . . . yes
Cu2 N2 C28 110.2(1) . . . yes
C9 N2 C22 107.9(2) . . . yes
C9 N2 C28 112.5(2) . . . yes
C22 N2 C28 110.8(2) . . . yes
Cu1 N3 C11 110.1(2) . . . yes
Cu1 N3 C15 133.2(2) . . . yes
C11 N3 C15 116.6(2) . . . yes
Cu1 N4 C17 114.8(2) . . . yes
Cu1 N4 C21 126.2(2) . . . yes
C17 N4 C21 118.9(2) . . . yes
Cu2 N5 C23 114.0(2) . . . yes
Cu2 N5 C27 127.4(2) . . . yes
C23 N5 C27 118.5(2) . . . yes
Cu2 N6 C29 112.7(2) . . . yes
C29 N6 C33 116.0(2) . . . yes
Cu2 N6 C33 130.3(2) . . . yes
O1 C1 C2 122.9(2) . . . yes
O1 C1 C6 118.4(2) . . . yes
C2 C1 C6 118.7(2) . . . yes
C1 C2 C3 119.3(2) . . . yes
C1 C2 C8 122.4(2) . . . yes
C3 C2 C8 118.3(2) . . . yes
C2 C3 C4 122.1(2) . . . yes
C2 C3 H2 119.0 . . . no
C4 C3 H2 119.0 . . . no
C3 C4 C5 117.3(2) . . . yes
C3 C4 C7 121.4(2) . . . yes
C5 C4 C7 121.2(2) . . . yes
C4 C5 C6 122.1(2) . . . yes
C4 C5 H3 119.0 . . . no
C6 C5 H3 119.0 . . . no
C1 C6 C5 119.8(2) . . . yes
C1 C6 C9 120.0(2) . . . yes
C5 C6 C9 119.9(2) . . . yes
C4 C7 H4 109.5 . . . no
C4 C7 H5 109.5 . . . no
C4 C7 H6 109.5 . . . no
H4 C7 H5 109.5 . . . no
H4 C7 H6 109.5 . . . no
H5 C7 H6 109.5 . . . no
N1 C8 C2 114.6(2) . . . yes
N1 C8 H7 108.2 . . . no
N1 C8 H8 108.2 . . . no
C2 C8 H7 108.2 . . . no
C2 C8 H8 108.2 . . . no
H7 C8 H8 109.5 . . . no
N2 C9 C6 116.1(2) . . . yes
N2 C9 H9 107.8 . . . no
N2 C9 H10 107.8 . . . no
C6 C9 H9 107.8 . . . no
C6 C9 H10 107.8 . . . no
H9 C9 H10 109.5 . . . no
N1 C10 C11 112.3(2) . . . yes
N1 C10 H11 108.8 . . . no
N1 C10 H12 108.8 . . . no
C11 C10 H11 108.8 . . . no
C11 C10 H12 108.8 . . . no
H11 C10 H12 109.5 . . . no
N3 C11 C10 116.2(2) . . . yes
N3 C11 C12 122.2(3) . . . yes
C10 C11 C12 121.5(3) . . . yes
C11 C12 C13 118.9(3) . . . yes
C11 C12 H13 120.5 . . . no
C13 C12 H13 120.5 . . . no
C12 C13 C14 119.9(3) . . . yes
C12 C13 H14 120.0 . . . no
C14 C13 H14 120.0 . . . no
C13 C14 C15 115.8(3) . . . yes
C13 C14 H15 122.1 . . . no
C15 C14 H15 122.1 . . . no
F1 C15 N3 114.9(3) . . . yes
F1 C15 C14 118.5(3) . . . yes
N3 C15 C14 126.6(3) . . . yes
N1 C16 C17 113.0(2) . . . yes
N1 C16 H16 108.6 . . . no
N1 C16 H17 108.6 . . . no
C17 C16 H16 108.6 . . . no
C17 C16 H17 108.6 . . . no
H16 C16 H17 109.5 . . . no
N4 C17 C16 116.9(2) . . . yes
N4 C17 C18 121.2(3) . . . yes
C16 C17 C18 121.6(3) . . . yes
C17 C18 C19 119.4(3) . . . yes
C17 C18 H18 120.3 . . . no
C19 C18 H18 120.3 . . . no
C18 C19 C20 119.8(3) . . . yes
C18 C19 H19 120.1 . . . no
C20 C19 H19 120.1 . . . no
C19 C20 C21 118.0(3) . . . yes
C19 C20 H20 121.0 . . . no
C21 C20 H20 121.0 . . . no
N4 C21 C20 122.7(3) . . . yes
N4 C21 H21 118.7 . . . no
C20 C21 H21 118.7 . . . no
N2 C22 C23 109.6(2) . . . yes
N2 C22 H22 109.4 . . . no
N2 C22 H23 109.4 . . . no
C23 C22 H22 109.4 . . . no
C23 C22 H23 109.4 . . . no
H22 C22 H23 109.5 . . . no
N5 C23 C22 114.5(2) . . . yes
N5 C23 C24 122.0(3) . . . yes
C22 C23 C24 123.5(2) . . . yes
C23 C24 C25 118.9(2) . . . yes
C23 C24 H24 120.5 . . . no
C25 C24 H24 120.5 . . . no
C24 C25 C26 119.0(3) . . . yes
C24 C25 H25 120.5 . . . no
C26 C25 H25 120.5 . . . no
C25 C26 C27 119.6(3) . . . yes
C25 C26 H26 120.2 . . . no
C27 C26 H26 120.2 . . . no
N5 C27 C26 121.9(3) . . . yes
N5 C27 H27 119.1 . . . no
C26 C27 H27 119.1 . . . no
N2 C28 C29 110.8(2) . . . yes
N2 C28 H28 109.1 . . . no
N2 C28 H29 109.1 . . . no
C29 C28 H28 109.1 . . . no
C29 C28 H29 109.1 . . . no
H28 C28 H29 109.5 . . . no
N6 C29 C28 114.9(2) . . . yes
N6 C29 C30 122.9(2) . . . yes
C28 C29 C30 122.1(2) . . . yes
C29 C30 C31 118.8(3) . . . yes
C29 C30 H30 120.6 . . . no
C31 C30 H30 120.6 . . . no
C30 C31 C32 119.4(3) . . . yes
C30 C31 H31 120.3 . . . no
C32 C31 H31 120.3 . . . no
C31 C32 C33 116.6(2) . . . yes
C31 C32 H32 121.7 . . . no
C33 C32 H32 121.7 . . . no
F2 C33 N6 115.4(3) . . . yes
F2 C33 C32 118.2(2) . . . yes
N6 C33 C32 126.4(3) . . . yes

loop_
_geom_bond_atom_site_label_1
_geom_bond_atom_site_label_2
_geom_bond_distance
_geom_bond_site_symmetry_1
_geom_bond_site_symmetry_2
_geom_bond_publ_flag
Cu1 O1 1.928(2) . . yes
Cu1 O2 1.952(2) . . yes
Cu1 N1 2.046(2) . . yes
Cu1 N3 2.275(2) . . yes
Cu1 N4 1.974(2) . . yes
Cu2 O1 2.168(2) . . yes
Cu2 O2 1.928(2) . . yes
Cu2 O5 2.569(2) . . yes
Cu2 N2 2.022(2) . . yes
Cu2 N5 2.009(2) . . yes
Cu2 N6 2.101(2) . . yes
Cl1 O4 1.389(4) . . yes
Cl1 O5 1.427(2) . . yes
Cl1 O6 1.414(2) . . yes
Cl1 O7 1.435(3) . . yes
Cl2 O8 1.428(2) . . yes
Cl2 O9 1.418(2) . . yes
Cl2 O10 1.429(2) . . yes
Cl2 O11 1.425(2) . . yes
F1 C15 1.345(3) . . yes
F2 C33 1.333(3) . . yes
O1 C1 1.334(3) . . yes
O2 H1 0.90 . . no
O3 H33 0.95 . . no
O3 H34 0.96 . . no
N1 C8 1.500(3) . . yes
N1 C10 1.478(4) . . yes
N1 C16 1.493(3) . . yes
N2 C9 1.503(3) . . yes
N2 C22 1.491(3) . . yes
N2 C28 1.470(4) . . yes
N3 C11 1.345(4) . . yes
N3 C15 1.306(4) . . yes
N4 C17 1.333(4) . . yes
N4 C21 1.336(4) . . yes
N5 C23 1.345(3) . . yes
N5 C27 1.340(4) . . yes
N6 C29 1.354(3) . . yes
N6 C33 1.322(3) . . yes
C1 C2 1.399(4) . . yes
C1 C6 1.409(3) . . yes
C2 C3 1.395(4) . . yes
C2 C8 1.513(3) . . yes
C3 C4 1.389(3) . . yes
C3 H2 0.95 . . no
C4 C5 1.391(4) . . yes
C4 C7 1.504(4) . . yes
C5 C6 1.378(4) . . yes
C5 H3 0.95 . . no
C6 C9 1.512(4) . . yes
C7 H4 0.95 . . no
C7 H5 0.95 . . no
C7 H6 0.95 . . no
C8 H7 0.95 . . no
C8 H8 0.95 . . no
C9 H9 0.95 . . no
C9 H10 0.95 . . no
C10 C11 1.507(4) . . yes
C10 H11 0.95 . . no
C10 H12 0.95 . . no
C11 C12 1.377(4) . . yes
C12 C13 1.371(4) . . yes
C12 H13 0.95 . . no
C13 C14 1.384(4) . . yes
C13 H14 0.95 . . no
C14 C15 1.370(4) . . yes
C14 H15 0.95 . . no
C16 C17 1.495(4) . . yes
C16 H16 0.95 . . no
C16 H17 0.95 . . no
C17 C18 1.380(4) . . yes
C18 C19 1.360(5) . . yes
C18 H18 0.95 . . no
C19 C20 1.373(5) . . yes
C19 H19 0.95 . . no
C20 C21 1.372(4) . . yes
C20 H20 0.95 . . no
C21 H21 0.95 . . no
C22 C23 1.494(4) . . yes
C22 H22 0.95 . . no
C22 H23 0.95 . . no
C23 C24 1.378(4) . . yes
C24 C25 1.372(4) . . yes
C24 H24 0.95 . . no
C25 C26 1.374(4) . . yes
C25 H25 0.95 . . no
C26 C27 1.369(4) . . yes
C26 H26 0.95 . . no
C27 H27 0.95 . . no
C28 C29 1.506(4) . . yes
C28 H28 0.95 . . no
C28 H29 0.95 . . no
C29 C30 1.365(4) . . yes
C30 C31 1.385(4) . . yes
C30 H30 0.95 . . no
C31 C32 1.386(4) . . yes
C31 H31 0.95 . . no
C32 C33 1.358(4) . . yes
C32 H32 0.95 . . no

loop_
_geom_contact_atom_site_label_1
_geom_contact_atom_site_label_2
_geom_contact_distance
_geom_contact_site_symmetry_1
_geom_contact_site_symmetry_2
_geom_contact_publ_flag
Cu2 O5 2.569(2) . . no
Cl1 C18 3.597(4) . 4 no
F1 O3 3.277(3) . . no
F1 C19 3.404(4) . 2 no
F2 F2 2.983(4) . 3_556 no
F2 C33 3.016(4) . 3_556 no
F2 O5 3.185(3) . 3_556 no
F2 N6 3.347(3) . 3_556 no
F2 O7 3.366(4) . 3_556 no
F2 C32 3.520(4) . 3_556 no
O2 O3 2.907(3) . . no
O2 O5 3.448(3) . . no
O2 C32 3.527(4) . 3_556 no
O3 O3 2.798(6) . 3_566 no
O3 O4 3.003(4) . 3_566 no
O3 C31 3.421(4) . 3_556 no
O3 C27 3.423(4) . . no
O3 C32 3.576(4) . 1_565 no
O3 C31 3.590(4) . 1_565 no
O4 C18 3.289(5) . 4 no
O4 C16 3.592(4) . 4 no
O5 N6 3.015(3) . . no
O5 N2 3.235(3) . . no
O5 C22 3.278(4) . . no
O5 N5 3.290(4) . . no
O5 C28 3.310(4) . . no
O5 C32 3.423(4) . 3_556 no
O5 C29 3.493(4) . . no
O6 C17 3.321(4) . 4 no
O6 C16 3.365(4) . 4 no
O6 C11 3.532(3) . 4 no
O6 C18 3.548(5) . 4 no
O6 N3 3.552(3) . 4 no
O6 C22 3.583(4) . . no
O7 C19 3.358(5) . 4 no
O7 C18 3.363(5) . 4 no
O7 C17 3.529(5) . 3_556 no
O7 C32 3.532(4) . 3_556 no
O8 C24 3.274(3) . 4_554 no
O8 C13 3.373(4) . 2_645 no
O8 C10 3.542(4) . . no
O8 O9 3.558(4) . 2_655 no
O8 C25 3.590(4) . 4_554 no
O9 C12 3.294(4) . 2_645 no
O9 C28 3.354(4) . 4_544 no
O10 C20 3.376(4) . 2_545 no
O10 C16 3.463(4) . . no
O10 C30 3.524(4) . 4_544 no
O11 C14 3.285(4) . 1_545 no
O11 C3 3.317(4) . . no
O11 C24 3.407(4) . 3_656 no
O11 C9 3.566(4) . 3_656 no
O11 C22 3.597(4) . 3_656 no
C4 C26 3.456(4) . 1_545 no
C7 C26 3.578(5) . 1_545 no
C12 C22 3.587(3) . 4_554 no
C20 C30 3.427(4) . 3_556 no
C21 C30 3.590(4) . 3_556 no
C25 C30 3.566(4) . 1_565 no
C26 C31 3.287(4) . 1_565 no
C26 C30 3.397(4) . 1_565 no
C33 C33 3.583(6) . 3_556 no
Cu1 Cu2 3.0028(4) . . no

loop_
_geom_hbond_atom_site_label_D
_geom_hbond_atom_site_label_H
_geom_hbond_atom_site_label_A
_geom_hbond_distance_DH
_geom_hbond_distance_HA
_geom_hbond_distance_DA
_geom_hbond_angle_DHA
_geom_hbond_site_symmetry_A
O2 H1 O3 0.90 2.03 2.907(3) 164.0 .
O3 H33 O4 0.96 2.23 3.003(4) 137.5 3_566

loop_
_geom_torsion_atom_site_label_1
_geom_torsion_atom_site_label_2
_geom_torsion_atom_site_label_3
_geom_torsion_atom_site_label_4
_geom_torsion_site_symmetry_1
_geom_torsion_site_symmetry_2
_geom_torsion_site_symmetry_3
_geom_torsion_site_symmetry_4
_geom_torsion
_geom_torsion_publ_flag
? ? ? ? ? ? ? ? ? ?
